data_8102687
loop_
_publ_author_name
'Jian-Ge Wang'
'Jian-Hua Qin'

_publ_section_title
;
 Crystal structure of dimethylamonium hydrogen
 2-propyl-4,5-imidazoledicarboxylate, [C2H8N][C8H9N2O4]
;
_journal_issue 2
_journal_name_full 'Zeitschrift f\"ur Kristallographie - New Crystal Structures'
_journal_page_first 325
_journal_volume 225
_journal_year 2010
_chemical_formula_sum 'C10 H17 N3 O4'
_chemical_formula_weight 243.27
_space_group_IT_number 14
_symmetry_cell_setting monoclinic
_symmetry_space_group_name_Hall '-P 2yn'
_symmetry_space_group_name_H-M 'P 1 21/n 1'
_atom_sites_solution_hydrogens geom
_atom_sites_solution_primary direct
_atom_sites_solution_secondary difmap
_audit_creation_method SHELXL-97
_cell_angle_alpha 90.00
_cell_angle_beta 112.015(2)
_cell_angle_gamma 90.00
_cell_formula_units_Z 4
_cell_length_a 9.1790(14)
_cell_length_b 15.203(2)
_cell_length_c 9.2891(14)
_cell_measurement_reflns_used 1510
_cell_measurement_temperature 296(2)
_cell_measurement_theta_max 21.39
_cell_measurement_theta_min 2.66
_cell_volume 1201.8(3)
_computing_cell_refinement 'Bruker SMART'
_computing_data_collection 'Bruker SMART'
_computing_data_reduction 'Bruker SAINT'
_computing_molecular_graphics 'Bruker SHELXTL'
_computing_publication_material 'Bruker SHELXTL'
_computing_structure_refinement 'SHELXL-97 (Sheldrick, 1997)'
_computing_structure_solution 'SHELXS-97 (Sheldrick, 1990)'
_diffrn_ambient_temperature 296(2)
_diffrn_measured_fraction_theta_full 1.000
_diffrn_measured_fraction_theta_max 1.000
_diffrn_measurement_device_type 'CCD area detector'
_diffrn_measurement_method 'phi and omega scans'
_diffrn_radiation_monochromator graphite
_diffrn_radiation_source 'fine-focus sealed tube'
_diffrn_radiation_type MoK\a
_diffrn_radiation_wavelength 0.71073
_diffrn_reflns_av_R_equivalents 0.0422
_diffrn_reflns_av_sigmaI/netI 0.0439
_diffrn_reflns_limit_h_max 11
_diffrn_reflns_limit_h_min -11
_diffrn_reflns_limit_k_max 19
_diffrn_reflns_limit_k_min -19
_diffrn_reflns_limit_l_max 11
_diffrn_reflns_limit_l_min -12
_diffrn_reflns_number 10454
_diffrn_reflns_theta_full 27.50
_diffrn_reflns_theta_max 27.50
_diffrn_reflns_theta_min 2.66
_exptl_absorpt_coefficient_mu 0.105
_exptl_absorpt_correction_T_max 0.9805
_exptl_absorpt_correction_T_min 0.9728
_exptl_absorpt_correction_type multi-scan
_exptl_absorpt_process_details sadabs
_exptl_crystal_density_diffrn 1.345
_exptl_crystal_density_method 'not measured'
_exptl_crystal_F_000 520
_exptl_crystal_size_max 0.27
_exptl_crystal_size_mid 0.23
_exptl_crystal_size_min 0.19
_refine_diff_density_max 0.182
_refine_diff_density_min -0.192
_refine_diff_density_rms 0.043
_refine_ls_extinction_method none
_refine_ls_goodness_of_fit_ref 1.036
_refine_ls_hydrogen_treatment constr
_refine_ls_matrix_type full
_refine_ls_number_parameters 158
_refine_ls_number_reflns 2749
_refine_ls_number_restraints 0
_refine_ls_restrained_S_all 1.036
_refine_ls_R_factor_all 0.0902
_refine_ls_R_factor_gt 0.0467
_refine_ls_shift/su_max 0.000
_refine_ls_shift/su_mean 0.000
_refine_ls_structure_factor_coef Fsqd
_refine_ls_weighting_details 'calc w=1/[\s^2^(Fo^2^)+(0.0497P)^2^+0.1296P] where P=(Fo^2^+2Fc^2^)/3'
_refine_ls_weighting_scheme calc
_refine_ls_wR_factor_gt 0.1051
_refine_ls_wR_factor_ref 0.1194
_reflns_number_gt 1665
_reflns_number_total 2749
_reflns_threshold_expression >2sigma(I)
_cod_data_source_file 1267-2952.cff
_cod_data_source_block bb
_cod_depositor_comments
;
The following automatic conversions were performed:
'_symmetry_cell_setting' value 'Monoclinic' changed to 'monoclinic'
according to '/home/saulius/struct/CIF-dictionaries/cif_core.dic'
dictionary named 'cif_core.dic' version 2.4.1 from 2010-06-29.

Automatic conversion script
Id: cif_fix_enum 1555 2011-01-17 13:19:09Z saulius 
;
_cod_original_cell_volume 1201.7(3)
_cod_original_sg_symbol_H-M P2(1)/n
_cod_database_code 8102687

loop_
_symmetry_equiv_pos_as_xyz
'x, y, z'
'-x+1/2, y+1/2, -z+1/2'
'-x, -y, -z'
'x-1/2, -y-1/2, z-1/2'

loop_
_atom_site_label
_atom_site_type_symbol
_atom_site_fract_x
_atom_site_fract_y
_atom_site_fract_z
_atom_site_U_iso_or_equiv
_atom_site_adp_type
_atom_site_occupancy
_atom_site_symmetry_multiplicity
_atom_site_calc_flag
_atom_site_refinement_flags
_atom_site_disorder_assembly
_atom_site_disorder_group
O1 O 0.36617(15) 1.02223(9) 0.04975(16) 0.0526(4) Uani 1 1 d . . .
O2 O 0.14501(15) 1.09441(9) 0.00473(15) 0.0475(4) Uani 1 1 d . . .
H2 H 0.0812 1.1009 0.0464 0.071 Uiso 1 1 calc R . .
O3 O -0.04522(15) 1.11903(9) 0.12755(16) 0.0517(4) Uani 1 1 d . . .
O4 O -0.08178(18) 1.07398(11) 0.33847(18) 0.0706(5) Uani 1 1 d . . .
N1 N 0.35395(16) 0.94255(9) 0.31572(16) 0.0360(4) Uani 1 1 d . . .
N2 N 0.17872(16) 0.96398(9) 0.42134(16) 0.0376(4) Uani 1 1 d . . .
H2D H 0.1316 0.9595 0.4854 0.045 Uiso 1 1 calc R . .
N3 N 0.57305(18) 0.87988(11) 0.17314(18) 0.0463(4) Uani 1 1 d . . .
H3A H 0.5210 0.9017 0.2302 0.056 Uiso 1 1 calc R . .
H3B H 0.5901 0.9245 0.1177 0.056 Uiso 1 1 calc R . .
C1 C 0.6143(2) 0.75451(14) 0.6902(2) 0.0535(6) Uani 1 1 d . . .
H1A H 0.6501 0.7886 0.7841 0.080 Uiso 1 1 calc R . .
H1B H 0.7025 0.7266 0.6774 0.080 Uiso 1 1 calc R . .
H1C H 0.5418 0.7105 0.6960 0.080 Uiso 1 1 calc R . .
C2 C 0.5329(2) 0.81448(13) 0.5527(2) 0.0454(5) Uani 1 1 d . . .
H2A H 0.6076 0.8579 0.5460 0.054 Uiso 1 1 calc R . .
H2B H 0.4991 0.7799 0.4581 0.054 Uiso 1 1 calc R . .
C3 C 0.3935(2) 0.86087(13) 0.5636(2) 0.0454(5) Uani 1 1 d . . .
H3C H 0.3188 0.8171 0.5687 0.054 Uiso 1 1 calc R . .
H3D H 0.4277 0.8940 0.6599 0.054 Uiso 1 1 calc R . .
C4 C 0.3118(2) 0.92185(12) 0.4332(2) 0.0355(4) Uani 1 1 d . . .
C5 C -0.0090(2) 1.07264(13) 0.2509(2) 0.0434(5) Uani 1 1 d . . .
C6 C 0.13093(19) 1.01503(11) 0.29070(19) 0.0344(4) Uani 1 1 d . . .
C7 C 0.24112(19) 1.00121(11) 0.22556(19) 0.0336(4) Uani 1 1 d . . .
C8 C 0.2534(2) 1.04032(12) 0.0854(2) 0.0372(4) Uani 1 1 d . . .
C9 C 0.7253(3) 0.84541(18) 0.2782(3) 0.0715(7) Uani 1 1 d . . .
H9A H 0.7086 0.7943 0.3307 0.107 Uiso 1 1 calc R . .
H9B H 0.7787 0.8896 0.3533 0.107 Uiso 1 1 calc R . .
H9C H 0.7880 0.8299 0.2194 0.107 Uiso 1 1 calc R . .
C10 C 0.4738(3) 0.81377(16) 0.0656(3) 0.0733(7) Uani 1 1 d . . .
H10A H 0.5253 0.7929 -0.0007 0.110 Uiso 1 1 calc R . .
H10B H 0.3748 0.8397 0.0036 0.110 Uiso 1 1 calc R . .
H10C H 0.4565 0.7654 0.1237 0.110 Uiso 1 1 calc R . .

loop_
_atom_site_aniso_label
_atom_site_aniso_U_11
_atom_site_aniso_U_22
_atom_site_aniso_U_33
_atom_site_aniso_U_23
_atom_site_aniso_U_13
_atom_site_aniso_U_12
O1 0.0523(8) 0.0644(9) 0.0571(9) 0.0190(7) 0.0388(7) 0.0135(7)
O2 0.0481(8) 0.0589(9) 0.0459(8) 0.0171(7) 0.0296(7) 0.0130(7)
O3 0.0532(9) 0.0589(9) 0.0527(8) 0.0216(7) 0.0309(7) 0.0194(7)
O4 0.0734(10) 0.0933(12) 0.0698(10) 0.0350(9) 0.0550(9) 0.0402(9)
N1 0.0373(8) 0.0406(9) 0.0353(8) 0.0036(7) 0.0196(7) 0.0022(7)
N2 0.0399(8) 0.0468(9) 0.0352(8) 0.0070(7) 0.0243(7) 0.0056(7)
N3 0.0539(10) 0.0475(10) 0.0495(10) 0.0084(8) 0.0331(8) 0.0104(8)
C1 0.0502(12) 0.0540(13) 0.0519(13) 0.0056(10) 0.0142(10) 0.0109(10)
C2 0.0467(11) 0.0476(12) 0.0426(11) -0.0007(9) 0.0175(9) 0.0052(9)
C3 0.0452(11) 0.0540(12) 0.0431(11) 0.0127(9) 0.0238(9) 0.0090(9)
C4 0.0361(10) 0.0383(10) 0.0375(10) 0.0012(8) 0.0199(8) 0.0002(8)
C5 0.0439(11) 0.0489(12) 0.0456(11) 0.0076(10) 0.0261(9) 0.0080(9)
C6 0.0366(9) 0.0370(10) 0.0335(9) 0.0035(8) 0.0177(8) 0.0022(8)
C7 0.0348(9) 0.0352(10) 0.0350(9) 0.0004(8) 0.0178(8) -0.0015(8)
C8 0.0387(10) 0.0393(10) 0.0384(10) 0.0027(9) 0.0198(8) 0.0001(9)
C9 0.0604(15) 0.1004(19) 0.0656(15) 0.0241(15) 0.0375(13) 0.0308(14)
C10 0.0834(18) 0.0649(16) 0.0841(18) -0.0133(14) 0.0458(15) -0.0126(14)

loop_
_atom_type_symbol
_atom_type_description
_atom_type_scat_dispersion_real
_atom_type_scat_dispersion_imag
_atom_type_scat_source
C C 0.0033 0.0016 'International Tables Vol C Tables 4.2.6.8 and 6.1.1.4'
H H 0.0000 0.0000 'International Tables Vol C Tables 4.2.6.8 and 6.1.1.4'
N N 0.0061 0.0033 'International Tables Vol C Tables 4.2.6.8 and 6.1.1.4'
O O 0.0106 0.0060 'International Tables Vol C Tables 4.2.6.8 and 6.1.1.4'

loop_
_geom_angle_atom_site_label_1
_geom_angle_atom_site_label_2
_geom_angle_atom_site_label_3
_geom_angle
_geom_angle_site_symmetry_1
_geom_angle_site_symmetry_3
_geom_angle_publ_flag
C8 O2 H2 109.5 . . ?
C4 N1 C7 105.55(14) . . ?
C4 N2 C6 108.77(14) . . ?
C4 N2 H2D 125.6 . . ?
C6 N2 H2D 125.6 . . ?
C10 N3 C9 113.63(18) . . ?
C10 N3 H3A 108.8 . . ?
C9 N3 H3A 108.8 . . ?
C10 N3 H3B 108.8 . . ?
C9 N3 H3B 108.8 . . ?
H3A N3 H3B 107.7 . . ?
C2 C1 H1A 109.5 . . ?
C2 C1 H1B 109.5 . . ?
H1A C1 H1B 109.5 . . ?
C2 C1 H1C 109.5 . . ?
H1A C1 H1C 109.5 . . ?
H1B C1 H1C 109.5 . . ?
C3 C2 C1 112.89(17) . . ?
C3 C2 H2A 109.0 . . ?
C1 C2 H2A 109.0 . . ?
C3 C2 H2B 109.0 . . ?
C1 C2 H2B 109.0 . . ?
H2A C2 H2B 107.8 . . ?
C4 C3 C2 114.91(15) . . ?
C4 C3 H3C 108.5 . . ?
C2 C3 H3C 108.5 . . ?
C4 C3 H3D 108.5 . . ?
C2 C3 H3D 108.5 . . ?
H3C C3 H3D 107.5 . . ?
N1 C4 N2 110.83(15) . . ?
N1 C4 C3 127.29(16) . . ?
N2 C4 C3 121.88(15) . . ?
O4 C5 O3 124.02(17) . . ?
O4 C5 C6 118.64(17) . . ?
O3 C5 C6 117.33(16) . . ?
N2 C6 C7 105.05(14) . . ?
N2 C6 C5 121.09(15) . . ?
C7 C6 C5 133.78(16) . . ?
C6 C7 N1 109.80(15) . . ?
C6 C7 C8 129.76(16) . . ?
N1 C7 C8 120.42(15) . . ?
O1 C8 O2 121.95(16) . . ?
O1 C8 C7 119.90(16) . . ?
O2 C8 C7 118.13(15) . . ?
N3 C9 H9A 109.5 . . ?
N3 C9 H9B 109.5 . . ?
H9A C9 H9B 109.5 . . ?
N3 C9 H9C 109.5 . . ?
H9A C9 H9C 109.5 . . ?
H9B C9 H9C 109.5 . . ?
N3 C10 H10A 109.5 . . ?
N3 C10 H10B 109.5 . . ?
H10A C10 H10B 109.5 . . ?
N3 C10 H10C 109.5 . . ?
H10A C10 H10C 109.5 . . ?
H10B C10 H10C 109.5 . . ?

loop_
_geom_bond_atom_site_label_1
_geom_bond_atom_site_label_2
_geom_bond_distance
_geom_bond_site_symmetry_2
_geom_bond_publ_flag
O1 C8 1.230(2) . ?
O2 C8 1.292(2) . ?
O2 H2 0.8200 . ?
O3 C5 1.279(2) . ?
O4 C5 1.231(2) . ?
N1 C4 1.325(2) . ?
N1 C7 1.385(2) . ?
N2 C4 1.347(2) . ?
N2 C6 1.367(2) . ?
N2 H2D 0.8600 . ?
N3 C10 1.468(3) . ?
N3 C9 1.469(2) . ?
N3 H3A 0.9000 . ?
N3 H3B 0.9000 . ?
C1 C2 1.518(3) . ?
C1 H1A 0.9600 . ?
C1 H1B 0.9600 . ?
C1 H1C 0.9600 . ?
C2 C3 1.498(2) . ?
C2 H2A 0.9700 . ?
C2 H2B 0.9700 . ?
C3 C4 1.486(2) . ?
C3 H3C 0.9700 . ?
C3 H3D 0.9700 . ?
C5 C6 1.482(2) . ?
C6 C7 1.376(2) . ?
C7 C8 1.474(2) . ?
C9 H9A 0.9600 . ?
C9 H9B 0.9600 . ?
C9 H9C 0.9600 . ?
C10 H10A 0.9600 . ?
C10 H10B 0.9600 . ?
C10 H10C 0.9600 . ?

loop_
_geom_hbond_atom_site_label_D
_geom_hbond_atom_site_label_H
_geom_hbond_atom_site_label_A
_geom_hbond_distance_DH
_geom_hbond_distance_HA
_geom_hbond_distance_DA
_geom_hbond_angle_DHA
_geom_hbond_site_symmetry_A
O2 H2 O3 0.82 1.63 2.4463(18) 177.1 .
N2 H2D O4 0.86 1.92 2.755(2) 162.0 3_576
N3 H3A N1 0.90 2.07 2.950(2) 166.1 .
N3 H3B O1 0.90 1.92 2.771(2) 156.0 3_675

loop_
_geom_torsion_atom_site_label_1
_geom_torsion_atom_site_label_2
_geom_torsion_atom_site_label_3
_geom_torsion_atom_site_label_4
_geom_torsion
_geom_torsion_site_symmetry_1
_geom_torsion_site_symmetry_2
_geom_torsion_site_symmetry_3
_geom_torsion_site_symmetry_4
_geom_torsion_publ_flag
C1 C2 C3 C4 178.77(17) . . . . ?
C7 N1 C4 N2 0.2(2) . . . . ?
C7 N1 C4 C3 179.92(18) . . . . ?
C6 N2 C4 N1 -0.2(2) . . . . ?
C6 N2 C4 C3 -179.94(16) . . . . ?
C2 C3 C4 N1 -4.0(3) . . . . ?
C2 C3 C4 N2 175.64(17) . . . . ?
C4 N2 C6 C7 0.1(2) . . . . ?
C4 N2 C6 C5 -177.08(16) . . . . ?
O4 C5 C6 N2 0.2(3) . . . . ?
O3 C5 C6 N2 179.33(17) . . . . ?
O4 C5 C6 C7 -176.0(2) . . . . ?
O3 C5 C6 C7 3.1(3) . . . . ?
N2 C6 C7 N1 0.02(19) . . . . ?
C5 C6 C7 N1 176.70(19) . . . . ?
N2 C6 C7 C8 -178.26(17) . . . . ?
C5 C6 C7 C8 -1.6(3) . . . . ?
C4 N1 C7 C6 -0.15(19) . . . . ?
C4 N1 C7 C8 178.32(16) . . . . ?
C6 C7 C8 O1 176.65(18) . . . . ?
N1 C7 C8 O1 -1.5(3) . . . . ?
C6 C7 C8 O2 -2.1(3) . . . . ?
N1 C7 C8 O2 179.73(16) . . . . ?

loop_
_cod_related_entry_id
_cod_related_entry_database
_cod_related_entry_code
1 ChemSpider 30653984
